data_7102618
loop_
_publ_author_name
'Carmichael, Duncan'
'Klankermayer, Jurgen'
'Ricard, Louis'
'Seeboth, Nicolas'

_publ_section_title
;
 Synthesis and resolution of the planar chirality of
 ester-functionalised phospharuthenocenes.
;
_journal_issue 9
_journal_name_full 'Chemical communications (Cambridge, England)'
_journal_page_first 1144
_journal_page_last 1145
_journal_paper_doi 10.1039/b401088d
_journal_year 2004
_chemical_formula_sum 'C33 H45 O2 P Ru'
_chemical_formula_weight 605.73
_chemical_name_systematic
;
?
;
_space_group_IT_number 19
_symmetry_cell_setting orthorhombic
_symmetry_space_group_name_Hall 'P 2ac 2ab'
_symmetry_space_group_name_H-M 'P 21 21 21'
_atom_sites_solution_hydrogens geom
_atom_sites_solution_primary direct
_atom_sites_solution_secondary difmap
_audit_creation_method SHELXL-97
_cell_angle_alpha 90.000
_cell_angle_beta 90.000
_cell_angle_gamma 90.000
_cell_formula_units_Z 4
_cell_length_a 10.085(5)
_cell_length_b 11.771(5)
_cell_length_c 26.420(5)
_cell_measurement_reflns_used 251
_cell_measurement_temperature 150.0(10)
_cell_measurement_theta_max 20.0
_cell_measurement_theta_min 3.0
_cell_volume 3136(2)
_computing_structure_refinement 'SHELXL-97 (Sheldrick, 1997)'
_computing_structure_solution 'SHELXS-97 (Sheldrick, 1990)'
_diffrn_ambient_temperature 150.0(10)
_diffrn_measured_fraction_theta_full 0.998
_diffrn_measured_fraction_theta_max 0.998
_diffrn_measurement_device_type KappaCCD
_diffrn_measurement_method 'phi and omega scans'
_diffrn_radiation_monochromator graphite
_diffrn_radiation_source 'fine-focus sealed tube'
_diffrn_radiation_type MoK\a
_diffrn_radiation_wavelength 0.71069
_diffrn_reflns_av_R_equivalents 0.0000
_diffrn_reflns_av_sigmaI/netI 0.0631
_diffrn_reflns_limit_h_max 14
_diffrn_reflns_limit_h_min -14
_diffrn_reflns_limit_k_max 16
_diffrn_reflns_limit_k_min -16
_diffrn_reflns_limit_l_max 37
_diffrn_reflns_limit_l_min -37
_diffrn_reflns_number 9007
_diffrn_reflns_theta_full 30.03
_diffrn_reflns_theta_max 30.03
_diffrn_reflns_theta_min 3.46
_exptl_absorpt_coefficient_mu 0.577
_exptl_absorpt_correction_T_max 0.8934
_exptl_absorpt_correction_T_min 0.8934
_exptl_absorpt_correction_type multi-scan
_exptl_crystal_colour 'pale yellow'
_exptl_crystal_density_diffrn 1.283
_exptl_crystal_density_method 'not measured'
_exptl_crystal_description cube
_exptl_crystal_F_000 1272
_exptl_crystal_size_max 0.20
_exptl_crystal_size_mid 0.20
_exptl_crystal_size_min 0.20
_refine_diff_density_max 1.398
_refine_diff_density_min -0.830
_refine_diff_density_rms 0.082
_refine_ls_abs_structure_details 'Flack H D (1983), Acta Cryst. A39, 876-881'
_refine_ls_abs_structure_Flack -0.02(2)
_refine_ls_extinction_coef 0.0010(4)
_refine_ls_extinction_expression Fc^*^=kFc[1+0.001xFc^2^\l^3^/sin(2\q)]^-1/4^
_refine_ls_extinction_method SHELXL
_refine_ls_goodness_of_fit_ref 1.039
_refine_ls_hydrogen_treatment mixed
_refine_ls_matrix_type full
_refine_ls_number_parameters 345
_refine_ls_number_reflns 9007
_refine_ls_number_restraints 0
_refine_ls_restrained_S_all 1.039
_refine_ls_R_factor_all 0.0570
_refine_ls_R_factor_gt 0.0399
_refine_ls_shift/su_max 0.002
_refine_ls_shift/su_mean 0.000
_refine_ls_structure_factor_coef Fsqd
_refine_ls_weighting_details 'calc w=1/[\s^2^(Fo^2^)+(0.0430P)^2^+0.0000P] where P=(Fo^2^+2Fc^2^)/3'
_refine_ls_weighting_scheme calc
_refine_ls_wR_factor_gt 0.0844
_refine_ls_wR_factor_ref 0.0911
_reflns_number_gt 7400
_reflns_number_total 9007
_reflns_threshold_expression >2sigma(I)
_cod_data_source_file b401088d.txt
_cod_data_source_block rupbis
_cod_depositor_comments
;
The following automatic conversions were performed:
'_symmetry_cell_setting' value 'Orthorhombic' changed to 'orthorhombic'
according to '/home/saulius/struct/CIF-dictionaries/cif_core.dic'
dictionary named 'cif_core.dic' version 2.4.1 from 2010-06-29.

Automatic conversion script
Id: cif_fix_enum 1527 2010-12-29 10:47:43Z saulius 
;
_cod_original_sg_symbol_H-M 'P212121     '
_cod_database_code 7102618

loop_
_symmetry_equiv_pos_as_xyz
'x, y, z'
'-x+1/2, -y, z+1/2'
'x+1/2, -y+1/2, -z'
'-x, y+1/2, -z+1/2'

loop_
_atom_site_label
_atom_site_type_symbol
_atom_site_fract_x
_atom_site_fract_y
_atom_site_fract_z
_atom_site_U_iso_or_equiv
_atom_site_adp_type
_atom_site_occupancy
_atom_site_symmetry_multiplicity
_atom_site_calc_flag
_atom_site_refinement_flags
Ru1 Ru 0.823981(19) 0.494596(16) 1.034864(7) 0.02038(7) Uani 1 1 d .
P1 P 0.85360(7) 0.69251(6) 1.05328(2) 0.02311(16) Uani 1 1 d .
O1 O 1.0035(3) 0.5344(2) 1.17353(7) 0.0594(7) Uani 1 1 d .
O2 O 0.8271(2) 0.64613(17) 1.16280(6) 0.0359(5) Uani 1 1 d .
C1 C 0.9317(3) 0.6364(2) 0.99795(9) 0.0226(6) Uani 1 1 d .
C2 C 1.0230(3) 0.5454(2) 1.00852(9) 0.0236(6) Uani 1 1 d .
C3 C 1.0275(3) 0.5183(2) 1.06139(9) 0.0256(6) Uani 1 1 d .
C4 C 0.9402(3) 0.5895(2) 1.09017(9) 0.0243(6) Uani 1 1 d .
C5 C 0.9283(3) 0.5841(2) 1.14586(10) 0.0284(6) Uani 1 1 d .
C6 C 0.9043(3) 0.6850(2) 0.94718(9) 0.0237(6) Uani 1 1 d .
C7 C 1.0056(3) 0.7045(2) 0.91273(10) 0.0314(7) Uani 1 1 d .
H7 H 1.0939 0.6833 0.9211 0.038 Uiso 1 1 calc R
C8 C 0.9796(4) 0.7545(3) 0.86638(11) 0.0422(8) Uani 1 1 d .
H8 H 1.0498 0.7662 0.8430 0.051 Uiso 1 1 calc R
C9 C 0.8529(4) 0.7874(3) 0.85403(11) 0.0448(9) Uani 1 1 d .
H9 H 0.8352 0.8215 0.8221 0.054 Uiso 1 1 calc R
C10 C 0.7517(3) 0.7704(3) 0.88835(11) 0.0389(7) Uani 1 1 d .
H10 H 0.6640 0.7935 0.8802 0.047 Uiso 1 1 calc R
C11 C 0.7774(3) 0.7201(2) 0.93421(11) 0.0309(7) Uani 1 1 d .
H11 H 0.7069 0.7091 0.9575 0.037 Uiso 1 1 calc R
C12 C 1.1051(3) 0.4857(2) 0.96951(9) 0.0316(6) Uani 1 1 d .
H12A H 1.1916 0.5230 0.9667 0.047 Uiso 1 1 calc R
H12B H 1.0597 0.4886 0.9367 0.047 Uiso 1 1 calc R
H12C H 1.1176 0.4062 0.9795 0.047 Uiso 1 1 calc R
C13 C 1.1175(3) 0.4295(3) 1.08319(10) 0.0359(7) Uani 1 1 d .
H13A H 1.1264 0.3666 1.0591 0.054 Uiso 1 1 calc R
H13B H 1.0799 0.4010 1.1150 0.054 Uiso 1 1 calc R
H13C H 1.2049 0.4627 1.0897 0.054 Uiso 1 1 calc R
C14 C 0.8180(3) 0.6666(3) 1.21742(9) 0.0335(7) Uani 1 1 d .
H14 H 0.9013 0.6399 1.2341 0.040 Uiso 1 1 calc R
C15 C 0.7022(4) 0.5993(3) 1.23751(10) 0.0371(8) Uani 1 1 d .
H15A H 0.7194 0.5172 1.2326 0.044 Uiso 1 1 calc R
H15B H 0.6214 0.6192 1.2182 0.044 Uiso 1 1 calc R
C16 C 0.6786(4) 0.6233(3) 1.29442(11) 0.0454(8) Uani 1 1 d .
H16 H 0.7570 0.5942 1.3136 0.054 Uiso 1 1 calc R
C17 C 0.6697(4) 0.7499(3) 1.30302(11) 0.0506(9) Uani 1 1 d .
H17A H 0.6628 0.7645 1.3398 0.061 Uiso 1 1 calc R
H17B H 0.5877 0.7788 1.2869 0.061 Uiso 1 1 calc R
C18 C 0.7872(4) 0.8148(3) 1.28220(11) 0.0514(9) Uani 1 1 d .
H18A H 0.8687 0.7908 1.3002 0.062 Uiso 1 1 calc R
H18B H 0.7744 0.8970 1.2883 0.062 Uiso 1 1 calc R
C19 C 0.8041(3) 0.7936(3) 1.22494(10) 0.0382(8) Uani 1 1 d .
H19 H 0.7194 0.8170 1.2083 0.046 Uiso 1 1 calc R
C20 C 0.5568(5) 0.5599(4) 1.31276(14) 0.0745(14) Uani 1 1 d .
H20A H 0.4795 0.5835 1.2929 0.112 Uiso 1 1 calc R
H20B H 0.5416 0.5771 1.3486 0.112 Uiso 1 1 calc R
H20C H 0.5707 0.4780 1.3086 0.112 Uiso 1 1 calc R
C21 C 0.9158(4) 0.8627(3) 1.20018(14) 0.0599(11) Uani 1 1 d .
H21 H 0.9226 0.8358 1.1644 0.072 Uiso 1 1 calc R
C22 C 1.0515(4) 0.8448(4) 1.22387(16) 0.0716(13) Uani 1 1 d .
H22A H 1.0514 0.8749 1.2585 0.107 Uiso 1 1 calc R
H22B H 1.1187 0.8846 1.2038 0.107 Uiso 1 1 calc R
H22C H 1.0719 0.7635 1.2247 0.107 Uiso 1 1 calc R
C23 C 0.8838(5) 0.9890(4) 1.19780(15) 0.0773(13) Uani 1 1 d .
H23A H 0.8001 1.0001 1.1796 0.116 Uiso 1 1 calc R
H23B H 0.9551 1.0290 1.1800 0.116 Uiso 1 1 calc R
H23C H 0.8755 1.0191 1.2322 0.116 Uiso 1 1 calc R
C24 C 0.6151(3) 0.4544(2) 1.01966(10) 0.0261(6) Uani 1 1 d .
C25 C 0.6950(3) 0.4069(2) 0.98087(9) 0.0265(6) Uani 1 1 d .
C26 C 0.7830(3) 0.3277(2) 1.00264(12) 0.0353(7) Uani 1 1 d .
C27 C 0.7600(3) 0.3252(2) 1.05629(11) 0.0349(7) Uani 1 1 d .
C28 C 0.6552(3) 0.4047(2) 1.06658(10) 0.0331(7) Uani 1 1 d .
C29 C 0.5026(3) 0.5354(3) 1.01296(15) 0.0513(10) Uani 1 1 d .
H29A H 0.5282 0.5949 0.9889 0.077 Uiso 1 1 calc R
H29B H 0.4807 0.5700 1.0456 0.077 Uiso 1 1 calc R
H29C H 0.4252 0.4945 0.9999 0.077 Uiso 1 1 calc R
C30 C 0.6811(4) 0.4316(3) 0.92517(10) 0.0485(9) Uani 1 1 d .
H30A H 0.7690 0.4328 0.9094 0.073 Uiso 1 1 calc R
H30B H 0.6383 0.5057 0.9206 0.073 Uiso 1 1 calc R
H30C H 0.6268 0.3725 0.9093 0.073 Uiso 1 1 calc R
C31 C 0.8826(4) 0.2573(3) 0.97459(15) 0.0617(11) Uani 1 1 d .
H31A H 0.8429 0.1841 0.9655 0.092 Uiso 1 1 calc R
H31B H 0.9603 0.2445 0.9962 0.092 Uiso 1 1 calc R
H31C H 0.9098 0.2973 0.9438 0.092 Uiso 1 1 calc R
C32 C 0.8240(5) 0.2479(3) 1.09419(16) 0.0780(15) Uani 1 1 d .
H32A H 0.7750 0.1761 1.0957 0.117 Uiso 1 1 calc R
H32B H 0.8229 0.2841 1.1276 0.117 Uiso 1 1 calc R
H32C H 0.9158 0.2331 1.0841 0.117 Uiso 1 1 calc R
C33 C 0.5933(4) 0.4242(4) 1.11792(12) 0.0667(13) Uani 1 1 d .
H33A H 0.5183 0.3722 1.1225 0.100 Uiso 1 1 calc R
H33B H 0.5619 0.5028 1.1203 0.100 Uiso 1 1 calc R
H33C H 0.6595 0.4103 1.1444 0.100 Uiso 1 1 calc R

loop_
_atom_site_aniso_label
_atom_site_aniso_U_11
_atom_site_aniso_U_22
_atom_site_aniso_U_33
_atom_site_aniso_U_23
_atom_site_aniso_U_13
_atom_site_aniso_U_12
Ru1 0.01981(11) 0.02058(9) 0.02077(10) -0.00096(9) -0.00071(8) -0.00074(10)
P1 0.0251(4) 0.0215(3) 0.0227(3) -0.0022(2) 0.0021(3) -0.0021(3)
O1 0.0764(19) 0.0754(17) 0.0264(10) 0.0078(10) 0.0010(11) 0.0409(15)
O2 0.0322(12) 0.0577(12) 0.0180(9) -0.0087(8) -0.0037(9) 0.0099(11)
C1 0.0224(15) 0.0218(12) 0.0236(12) -0.0011(10) 0.0009(11) -0.0043(11)
C2 0.0157(14) 0.0281(13) 0.0270(13) -0.0038(10) 0.0034(11) -0.0012(11)
C3 0.0226(14) 0.0293(15) 0.0248(12) -0.0030(11) -0.0035(11) -0.0015(12)
C4 0.0199(15) 0.0293(13) 0.0237(13) -0.0029(10) -0.0018(11) -0.0043(11)
C5 0.0307(17) 0.0280(14) 0.0263(14) -0.0020(11) -0.0014(13) -0.0014(13)
C6 0.0263(15) 0.0212(12) 0.0235(12) -0.0046(10) 0.0006(12) -0.0035(11)
C7 0.0305(17) 0.0318(14) 0.0318(14) 0.0008(11) 0.0060(13) -0.0046(13)
C8 0.048(2) 0.0436(18) 0.0344(16) 0.0062(13) 0.0194(16) 0.0031(17)
C9 0.060(3) 0.0451(18) 0.0288(15) 0.0105(13) 0.0058(16) 0.0101(18)
C10 0.039(2) 0.0387(16) 0.0387(16) 0.0062(14) -0.0059(15) 0.0081(14)
C11 0.0297(17) 0.0323(15) 0.0305(14) 0.0012(12) 0.0043(13) -0.0001(13)
C12 0.0271(15) 0.0402(16) 0.0274(13) -0.0044(14) 0.0005(11) 0.0056(13)
C13 0.0332(18) 0.0398(17) 0.0349(15) -0.0027(13) -0.0072(14) 0.0121(14)
C14 0.0333(18) 0.0516(17) 0.0157(12) -0.0064(11) -0.0032(12) 0.0063(16)
C15 0.048(2) 0.0416(17) 0.0216(13) 0.0033(12) -0.0013(14) 0.0070(15)
C16 0.045(2) 0.066(2) 0.0247(14) 0.0069(14) 0.0026(15) 0.0053(19)
C17 0.049(2) 0.075(2) 0.0271(15) -0.0098(15) 0.0068(16) 0.020(2)
C18 0.057(2) 0.065(2) 0.0322(16) -0.0197(15) 0.0020(16) 0.004(2)
C19 0.042(2) 0.0463(18) 0.0259(14) -0.0115(13) -0.0004(14) -0.0031(16)
C20 0.076(3) 0.104(4) 0.044(2) 0.018(2) 0.016(2) -0.012(3)
C21 0.065(3) 0.067(3) 0.048(2) -0.0199(18) 0.011(2) -0.027(2)
C22 0.053(3) 0.081(3) 0.081(3) -0.038(2) 0.013(2) -0.020(2)
C23 0.099(3) 0.059(3) 0.074(3) 0.005(2) -0.007(2) -0.027(3)
C24 0.0195(15) 0.0189(11) 0.0400(15) -0.0023(11) -0.0022(12) -0.0040(10)
C25 0.0283(16) 0.0256(12) 0.0256(13) -0.0015(10) -0.0028(12) -0.0072(12)
C26 0.0287(17) 0.0236(14) 0.0536(18) -0.0115(13) -0.0040(15) -0.0013(12)
C27 0.043(2) 0.0212(13) 0.0402(15) 0.0116(12) -0.0192(15) -0.0144(13)
C28 0.038(2) 0.0335(14) 0.0278(13) -0.0022(11) 0.0033(14) -0.0204(14)
C29 0.0252(18) 0.0338(16) 0.095(3) -0.0144(17) 0.0015(18) -0.0050(13)
C30 0.063(3) 0.055(2) 0.0275(15) -0.0022(14) -0.0128(16) -0.023(2)
C31 0.038(2) 0.0394(19) 0.108(3) -0.039(2) -0.002(2) 0.0034(16)
C32 0.093(3) 0.044(2) 0.098(3) 0.035(2) -0.054(3) -0.024(2)
C33 0.079(3) 0.077(3) 0.0444(19) -0.0171(19) 0.023(2) -0.049(2)

loop_
_atom_type_symbol
_atom_type_description
_atom_type_scat_dispersion_real
_atom_type_scat_dispersion_imag
_atom_type_scat_source
C C 0.0033 0.0016 'International Tables Vol C Tables 4.2.6.8 and 6.1.1.4'
H H 0.0000 0.0000 'International Tables Vol C Tables 4.2.6.8 and 6.1.1.4'
O O 0.0106 0.0060 'International Tables Vol C Tables 4.2.6.8 and 6.1.1.4'
P P 0.1023 0.0942 'International Tables Vol C Tables 4.2.6.8 and 6.1.1.4'
Ru Ru -1.2594 0.8363 'International Tables Vol C Tables 4.2.6.8 and 6.1.1.4'

loop_
_geom_angle_atom_site_label_1
_geom_angle_atom_site_label_2
_geom_angle_atom_site_label_3
_geom_angle
C27 Ru1 C28 38.66(12)
C27 Ru1 C4 117.10(10)
C28 Ru1 C4 114.34(10)
C27 Ru1 C26 38.55(12)
C28 Ru1 C26 64.11(11)
C4 Ru1 C26 145.57(11)
C27 Ru1 C3 108.22(11)
C28 Ru1 C3 132.39(11)
C4 Ru1 C3 38.33(10)
C26 Ru1 C3 114.70(11)
C27 Ru1 C25 63.92(10)
C28 Ru1 C25 63.65(10)
C4 Ru1 C25 175.85(10)
C26 Ru1 C25 37.66(11)
C3 Ru1 C25 145.76(10)
C27 Ru1 C24 64.19(11)
C28 Ru1 C24 38.17(10)
C4 Ru1 C24 138.45(10)
C26 Ru1 C24 63.43(11)
C3 Ru1 C24 170.56(9)
C25 Ru1 C24 37.75(10)
C27 Ru1 C2 126.99(12)
C28 Ru1 C2 165.09(11)
C4 Ru1 C2 65.40(10)
C26 Ru1 C2 107.07(11)
C3 Ru1 C2 38.08(9)
C25 Ru1 C2 117.56(10)
C24 Ru1 C2 150.82(10)
C27 Ru1 C1 162.11(12)
C28 Ru1 C1 156.95(11)
C4 Ru1 C1 69.25(10)
C26 Ru1 C1 126.82(11)
C3 Ru1 C1 65.47(10)
C25 Ru1 C1 111.06(10)
C24 Ru1 C1 123.50(10)
C2 Ru1 C1 37.96(10)
C27 Ru1 P1 151.19(9)
C28 Ru1 P1 119.50(8)
C4 Ru1 P1 45.55(7)
C26 Ru1 P1 167.92(8)
C3 Ru1 P1 72.19(7)
C25 Ru1 P1 131.61(7)
C24 Ru1 P1 111.46(7)
C2 Ru1 P1 71.78(7)
C1 Ru1 P1 45.34(7)
C4 P1 C1 88.84(13)
C4 P1 Ru1 60.77(9)
C1 P1 Ru1 61.97(9)
C5 O2 C14 118.0(2)
C2 C1 C6 125.6(2)
C2 C1 P1 113.47(18)
C6 C1 P1 120.9(2)
C2 C1 Ru1 70.61(15)
C6 C1 Ru1 126.61(18)
P1 C1 Ru1 72.69(9)
C3 C2 C1 112.0(2)
C3 C2 C12 123.2(2)
C1 C2 C12 124.7(2)
C3 C2 Ru1 70.21(15)
C1 C2 Ru1 71.42(16)
C12 C2 Ru1 126.33(19)
C2 C3 C4 111.5(2)
C2 C3 C13 123.3(2)
C4 C3 C13 125.1(2)
C2 C3 Ru1 71.71(15)
C4 C3 Ru1 70.60(15)
C13 C3 Ru1 127.0(2)
C3 C4 C5 123.5(2)
C3 C4 P1 114.09(18)
C5 C4 P1 122.3(2)
C3 C4 Ru1 71.07(15)
C5 C4 Ru1 127.0(2)
P1 C4 Ru1 73.68(10)
O1 C5 O2 123.0(2)
O1 C5 C4 125.0(3)
O2 C5 C4 111.9(2)
C7 C6 C11 117.9(2)
C7 C6 C1 121.3(3)
C11 C6 C1 120.6(2)
C8 C7 C6 120.7(3)
C9 C8 C7 120.4(3)
C8 C9 C10 119.4(3)
C11 C10 C9 120.2(3)
C10 C11 C6 121.4(3)
O2 C14 C15 108.0(2)
O2 C14 C19 107.3(2)
C15 C14 C19 113.6(3)
C14 C15 C16 111.4(3)
C17 C16 C20 112.9(3)
C17 C16 C15 109.6(3)
C20 C16 C15 110.1(3)
C16 C17 C18 113.4(3)
C17 C18 C19 111.2(3)
C14 C19 C21 113.5(3)
C14 C19 C18 107.4(3)
C21 C19 C18 114.4(3)
C22 C21 C23 110.1(3)
C22 C21 C19 114.3(3)
C23 C21 C19 112.3(4)
C25 C24 C28 107.7(2)
C25 C24 C29 126.7(3)
C28 C24 C29 125.4(3)
C25 C24 Ru1 70.83(16)
C28 C24 Ru1 70.01(16)
C29 C24 Ru1 127.80(19)
C26 C25 C24 108.9(2)
C26 C25 C30 125.8(3)
C24 C25 C30 125.2(3)
C26 C25 Ru1 70.88(16)
C24 C25 Ru1 71.42(15)
C30 C25 Ru1 127.0(2)
C25 C26 C27 108.3(3)
C25 C26 C31 125.9(3)
C27 C26 C31 125.8(3)
C25 C26 Ru1 71.46(15)
C27 C26 Ru1 70.32(15)
C31 C26 Ru1 124.3(2)
C26 C27 C28 107.0(2)
C26 C27 C32 127.0(3)
C28 C27 C32 125.8(3)
C26 C27 Ru1 71.12(16)
C28 C27 Ru1 70.75(15)
C32 C27 Ru1 127.1(2)
C24 C28 C27 108.1(2)
C24 C28 C33 126.9(3)
C27 C28 C33 124.9(3)
C24 C28 Ru1 71.82(16)
C27 C28 Ru1 70.59(16)
C33 C28 Ru1 126.6(2)

loop_
_geom_bond_atom_site_label_1
_geom_bond_atom_site_label_2
_geom_bond_distance
Ru1 C27 2.170(3)
Ru1 C28 2.173(3)
Ru1 C4 2.181(3)
Ru1 C26 2.181(3)
Ru1 C3 2.187(3)
Ru1 C25 2.189(3)
Ru1 C24 2.196(3)
Ru1 C2 2.207(3)
Ru1 C1 2.218(3)
Ru1 P1 2.3986(12)
P1 C4 1.784(3)
P1 C1 1.787(3)
O1 C5 1.205(3)
O2 C5 1.333(3)
O2 C14 1.466(3)
C1 C2 1.439(4)
C1 C6 1.484(3)
C2 C3 1.434(3)
C2 C12 1.498(4)
C3 C4 1.434(4)
C3 C13 1.499(4)
C4 C5 1.478(4)
C6 C7 1.387(4)
C6 C11 1.388(4)
C7 C8 1.384(4)
C8 C9 1.374(5)
C9 C10 1.380(5)
C10 C11 1.373(4)
C14 C15 1.508(5)
C14 C19 1.514(4)
C15 C16 1.548(4)
C16 C17 1.510(5)
C16 C20 1.517(6)
C17 C18 1.513(5)
C18 C19 1.543(4)
C19 C21 1.536(5)
C21 C22 1.519(6)
C21 C23 1.522(6)
C24 C25 1.418(4)
C24 C28 1.429(4)
C24 C29 1.492(4)
C25 C26 1.410(4)
C25 C30 1.507(4)
C26 C27 1.437(4)
C26 C31 1.498(4)
C27 C28 1.438(4)
C27 C32 1.499(4)
C28 C33 1.511(4)
